data_7219343
loop_
_publ_author_name
'Wakabayashi, Takashi'
'Kitamura, Sayaka'
'Tabata, Hideyuki'
'Kuroda, Reiko'
'Imai, Yoshitane'

_publ_section_title
;
 Tunability of guest release properties and crystal structures in a
 supramolecular benzothiophene heterocyclic host complex
;
_journal_issue 16
_journal_name_full CrystEngComm
_journal_page_first 3064
_journal_paper_doi 10.1039/C4CE02496F
_journal_volume 17
_journal_year 2015
_chemical_absolute_configuration rm
_chemical_formula_sum 'C28 H33 N O4 S'
_chemical_formula_weight 479.61
_chemical_name_systematic
;
 ?
;
_space_group_IT_number 4
_symmetry_cell_setting monoclinic
_symmetry_space_group_name_Hall 'P 2yb'
_symmetry_space_group_name_H-M 'P 1 21 1'
_atom_sites_solution_hydrogens geom
_atom_sites_solution_primary direct
_atom_sites_solution_secondary difmap
_audit_creation_method SHELXL-97
_audit_update_record
;
2014-12-04 deposited with the CCDC.
2015-01-19 downloaded from the CCDC.
;
_cell_angle_alpha 90.00
_cell_angle_beta 113.810(3)
_cell_angle_gamma 90.00
_cell_formula_units_Z 2
_cell_length_a 15.102(3)
_cell_length_b 5.8480(9)
_cell_length_c 15.421(3)
_cell_measurement_reflns_used 6078
_cell_measurement_temperature 100(2)
_cell_measurement_theta_max 31.00
_cell_measurement_theta_min 2.44
_cell_volume 1246.0(4)
_computing_structure_refinement 'SHELXL-97 (Sheldrick, 2008)'
_computing_structure_solution 'SHELXS-97 (Sheldrick, 2008)'
_diffrn_ambient_temperature 100(2)
_diffrn_measured_fraction_theta_full 0.993
_diffrn_measured_fraction_theta_max 0.887
_diffrn_measurement_device_type 'Rigaku Saturn'
_diffrn_measurement_method \w-scans
_diffrn_radiation_monochromator graphite
_diffrn_radiation_source 'fine-focus sealed tube'
_diffrn_radiation_type MoK\a
_diffrn_radiation_wavelength 0.71073
_diffrn_reflns_av_R_equivalents 0.0252
_diffrn_reflns_av_sigmaI/netI 0.0393
_diffrn_reflns_limit_h_max 21
_diffrn_reflns_limit_h_min -18
_diffrn_reflns_limit_k_max 8
_diffrn_reflns_limit_k_min -8
_diffrn_reflns_limit_l_max 22
_diffrn_reflns_limit_l_min -21
_diffrn_reflns_number 11260
_diffrn_reflns_theta_full 25.00
_diffrn_reflns_theta_max 31.00
_diffrn_reflns_theta_min 2.44
_exptl_absorpt_coefficient_mu 0.164
_exptl_absorpt_correction_T_max 0.9870
_exptl_absorpt_correction_T_min 0.9372
_exptl_absorpt_correction_type empirical
_exptl_absorpt_process_details multi-scan
_exptl_crystal_colour colorless
_exptl_crystal_density_diffrn 1.278
_exptl_crystal_density_method 'not measured'
_exptl_crystal_description needle
_exptl_crystal_F_000 512
_exptl_crystal_size_max 0.40
_exptl_crystal_size_mid 0.14
_exptl_crystal_size_min 0.08
_refine_diff_density_max 0.309
_refine_diff_density_min -0.222
_refine_diff_density_rms 0.047
_refine_ls_abs_structure_details 'Flack H D (1983), Acta Cryst. A39, 876-881'
_refine_ls_abs_structure_Flack -0.05(5)
_refine_ls_extinction_method none
_refine_ls_goodness_of_fit_ref 1.027
_refine_ls_hydrogen_treatment constr
_refine_ls_matrix_type full
_refine_ls_number_parameters 311
_refine_ls_number_reflns 6564
_refine_ls_number_restraints 1
_refine_ls_restrained_S_all 1.027
_refine_ls_R_factor_all 0.0373
_refine_ls_R_factor_gt 0.0339
_refine_ls_shift/su_max 0.001
_refine_ls_shift/su_mean 0.000
_refine_ls_structure_factor_coef Fsqd
_refine_ls_weighting_details 'calc w=1/[\s^2^(Fo^2^)+(0.0437P)^2^+0.2346P] where P=(Fo^2^+2Fc^2^)/3'
_refine_ls_weighting_scheme calc
_refine_ls_wR_factor_gt 0.0830
_refine_ls_wR_factor_ref 0.0862
_reflns_number_gt 6078
_reflns_number_total 6564
_reflns_threshold_expression >2\s(I)
_cod_data_source_file c4ce02496f1.cif
_cod_data_source_block WAKABAYASHI3_4
_cod_depositor_comments 'Adding full bibliography for 7219340--7219343.cif.'
_cod_original_sg_symbol_H-M P21
_cod_database_code 7219343

loop_
_symmetry_equiv_pos_as_xyz
'x, y, z'
'-x, y+1/2, -z'

loop_
_atom_site_label
_atom_site_type_symbol
_atom_site_fract_x
_atom_site_fract_y
_atom_site_fract_z
_atom_site_U_iso_or_equiv
_atom_site_adp_type
_atom_site_occupancy
_atom_site_symmetry_multiplicity
_atom_site_calc_flag
_atom_site_refinement_flags
C1 C 0.81248(10) -0.1246(3) 0.60163(10) 0.0145(3) Uani 1 1 d .
C2 C 0.76767(11) -0.3085(3) 0.62465(11) 0.0194(3) Uani 1 1 d .
H2 H 0.7554 -0.4448 0.5882 0.023 Uiso 1 1 calc R
C3 C 0.74065(11) -0.2939(3) 0.70109(11) 0.0232(3) Uani 1 1 d .
H3 H 0.7095 -0.4197 0.7160 0.028 Uiso 1 1 calc R
C4 C 0.75923(11) -0.0964(3) 0.75531(11) 0.0220(3) Uani 1 1 d .
H4 H 0.7407 -0.0863 0.8072 0.026 Uiso 1 1 calc R
C5 C 0.80497(11) 0.0866(3) 0.73331(10) 0.0202(3) Uani 1 1 d .
H5 H 0.8189 0.2212 0.7710 0.024 Uiso 1 1 calc R
C6 C 0.83049(10) 0.0735(3) 0.65608(10) 0.0169(3) Uani 1 1 d .
H6 H 0.8604 0.2008 0.6405 0.020 Uiso 1 1 calc R
C7 C 0.83656(10) -0.1403(3) 0.51565(9) 0.0136(3) Uani 1 1 d .
H7 H 0.8347 -0.3051 0.4978 0.016 Uiso 1 1 calc R
C8 C 0.76531(9) -0.0084(3) 0.42883(9) 0.0147(2) Uani 1 1 d .
H8 H 0.7795 -0.0480 0.3726 0.018 Uiso 1 1 calc R
N9 N 0.93689(8) -0.0524(2) 0.53907(8) 0.0141(2) Uani 1 1 d .
H9A H 0.9404 0.0973 0.5563 0.021 Uiso 1 1 calc R
H9B H 0.9512 -0.0658 0.4873 0.021 Uiso 1 1 calc R
H9C H 0.9800 -0.1352 0.5878 0.021 Uiso 1 1 calc R
O10 O 0.78273(8) 0.22919(18) 0.44775(7) 0.0179(2) Uani 1 1 d .
H10 H 0.7750 0.2980 0.3974 0.027 Uiso 1 1 calc R
C11 C 0.66156(10) -0.0757(3) 0.40771(10) 0.0155(3) Uani 1 1 d .
C12 C 0.60238(11) 0.0603(3) 0.43544(11) 0.0195(3) Uani 1 1 d .
H12 H 0.6265 0.2005 0.4674 0.023 Uiso 1 1 calc R
C13 C 0.50776(11) -0.0067(3) 0.41691(11) 0.0236(3) Uani 1 1 d .
H13 H 0.4676 0.0881 0.4357 0.028 Uiso 1 1 calc R
C14 C 0.47253(12) -0.2122(3) 0.37092(12) 0.0239(3) Uani 1 1 d .
H14 H 0.4083 -0.2587 0.3587 0.029 Uiso 1 1 calc R
C15 C 0.53078(12) -0.3493(3) 0.34284(12) 0.0230(3) Uani 1 1 d .
H15 H 0.5065 -0.4897 0.3112 0.028 Uiso 1 1 calc R
C16 C 0.62494(11) -0.2818(3) 0.36093(10) 0.0186(3) Uani 1 1 d .
H16 H 0.6647 -0.3763 0.3414 0.022 Uiso 1 1 calc R
C17 C 0.86604(11) -0.0359(2) 0.13677(10) 0.0161(3) Uani 1 1 d .
C18 C 0.77799(11) -0.1320(3) 0.08828(10) 0.0191(3) Uani 1 1 d .
H18 H 0.7562 -0.2641 0.1098 0.023 Uiso 1 1 calc R
S19 S 0.70877(3) 0.00788(7) -0.01642(2) 0.01875(8) Uani 1 1 d .
C20 C 0.79971(11) 0.3865(3) -0.05690(10) 0.0176(3) Uani 1 1 d .
H20 H 0.7446 0.4149 -0.1139 0.021 Uiso 1 1 calc R
C21 C 0.88101(11) 0.5237(3) -0.03035(10) 0.0195(3) Uani 1 1 d .
H21 H 0.8821 0.6464 -0.0703 0.023 Uiso 1 1 calc R
C22 C 0.96195(11) 0.4847(3) 0.05462(10) 0.0191(3) Uani 1 1 d .
H22 H 1.0170 0.5811 0.0717 0.023 Uiso 1 1 calc R
C23 C 0.96193(10) 0.3063(3) 0.11378(10) 0.0168(3) Uani 1 1 d .
H23 H 1.0165 0.2818 0.1716 0.020 Uiso 1 1 calc R
C24 C 0.88110(10) 0.1619(2) 0.08805(10) 0.0146(3) Uani 1 1 d .
C25 C 0.80084(10) 0.2052(3) 0.00242(10) 0.0151(3) Uani 1 1 d .
C26 C 0.94013(11) -0.1361(3) 0.22629(10) 0.0187(3) Uani 1 1 d .
H26A H 1.0020 -0.1509 0.2189 0.022 Uiso 1 1 calc R
H26B H 0.9190 -0.2921 0.2342 0.022 Uiso 1 1 calc R
C27 C 0.95879(9) -0.0007(3) 0.31649(9) 0.0141(2) Uani 1 1 d .
O28 O 1.00082(8) -0.10475(19) 0.39433(7) 0.0180(2) Uani 1 1 d .
O29 O 0.93467(7) 0.20610(19) 0.31005(7) 0.0172(2) Uani 1 1 d .
C30 C 0.45909(12) 0.0066(4) 0.11223(12) 0.0283(3) Uani 1 1 d .
H30A H 0.4890 -0.1451 0.1205 0.042 Uiso 1 1 calc R
H30B H 0.3993 0.0080 0.0544 0.042 Uiso 1 1 calc R
H30C H 0.4441 0.0420 0.1670 0.042 Uiso 1 1 calc R
C31 C 0.52888(11) 0.1851(3) 0.10411(11) 0.0218(3) Uani 1 1 d .
H31A H 0.5446 0.1469 0.0494 0.026 Uiso 1 1 calc R
H31B H 0.4968 0.3365 0.0919 0.026 Uiso 1 1 calc R
C32 C 0.62200(11) 0.1990(3) 0.19297(10) 0.0183(3) Uani 1 1 d .
H32A H 0.6060 0.2254 0.2484 0.022 Uiso 1 1 calc R
H32B H 0.6566 0.0512 0.2025 0.022 Uiso 1 1 calc R
C33 C 0.68803(11) 0.3887(3) 0.18770(10) 0.0193(3) Uani 1 1 d .
H33A H 0.7121 0.3502 0.1385 0.023 Uiso 1 1 calc R
H33B H 0.6505 0.5324 0.1685 0.023 Uiso 1 1 calc R
O34 O 0.76908(8) 0.4239(2) 0.27642(8) 0.0201(2) Uani 1 1 d .
H34 H 0.8169 0.3495 0.2769 0.030 Uiso 1 1 calc R

loop_
_atom_site_aniso_label
_atom_site_aniso_U_11
_atom_site_aniso_U_22
_atom_site_aniso_U_33
_atom_site_aniso_U_23
_atom_site_aniso_U_13
_atom_site_aniso_U_12
C1 0.0118(6) 0.0174(7) 0.0133(6) 0.0016(5) 0.0037(5) 0.0025(5)
C2 0.0216(7) 0.0180(7) 0.0173(6) 0.0018(6) 0.0066(5) -0.0012(6)
C3 0.0208(7) 0.0268(8) 0.0228(7) 0.0079(6) 0.0098(6) -0.0002(7)
C4 0.0176(7) 0.0334(9) 0.0166(6) 0.0043(6) 0.0087(5) 0.0045(6)
C5 0.0198(7) 0.0244(8) 0.0160(6) -0.0024(6) 0.0069(5) 0.0033(6)
C6 0.0157(6) 0.0189(7) 0.0167(6) -0.0004(5) 0.0070(5) 0.0004(5)
C7 0.0127(6) 0.0146(7) 0.0124(6) -0.0010(5) 0.0039(5) -0.0003(5)
C8 0.0141(5) 0.0161(6) 0.0126(5) -0.0007(5) 0.0042(4) -0.0001(6)
N9 0.0141(5) 0.0155(6) 0.0123(5) 0.0003(4) 0.0050(4) 0.0002(4)
O10 0.0202(5) 0.0135(5) 0.0174(5) 0.0013(4) 0.0047(4) -0.0009(4)
C11 0.0158(6) 0.0167(7) 0.0123(6) 0.0026(5) 0.0039(5) 0.0015(5)
C12 0.0201(7) 0.0196(8) 0.0187(6) -0.0033(5) 0.0077(6) 0.0014(5)
C13 0.0191(6) 0.0292(8) 0.0233(7) -0.0013(7) 0.0094(5) 0.0033(7)
C14 0.0179(7) 0.0268(8) 0.0260(8) 0.0031(7) 0.0077(6) -0.0024(6)
C15 0.0216(7) 0.0190(8) 0.0249(8) -0.0011(6) 0.0057(6) -0.0028(6)
C16 0.0191(7) 0.0154(7) 0.0187(7) -0.0007(6) 0.0049(5) 0.0023(6)
C17 0.0214(6) 0.0146(7) 0.0129(6) -0.0018(5) 0.0075(5) 0.0009(5)
C18 0.0253(7) 0.0172(7) 0.0160(6) -0.0005(5) 0.0098(6) -0.0025(6)
S19 0.01644(15) 0.02279(18) 0.01612(15) -0.00152(15) 0.00565(12) -0.00333(15)
C20 0.0179(6) 0.0214(7) 0.0140(6) 0.0029(6) 0.0070(5) 0.0034(6)
C21 0.0238(7) 0.0190(7) 0.0200(6) 0.0036(6) 0.0133(6) 0.0027(6)
C22 0.0195(6) 0.0187(7) 0.0221(6) -0.0038(6) 0.0116(5) -0.0026(6)
C23 0.0161(6) 0.0193(7) 0.0148(6) -0.0009(5) 0.0061(5) 0.0014(6)
C24 0.0156(6) 0.0161(7) 0.0136(6) -0.0015(5) 0.0075(5) 0.0013(5)
C25 0.0143(6) 0.0171(7) 0.0143(6) -0.0016(5) 0.0063(5) -0.0007(5)
C26 0.0258(7) 0.0154(7) 0.0137(6) 0.0000(5) 0.0068(5) 0.0048(6)
C27 0.0125(5) 0.0167(6) 0.0136(5) -0.0001(6) 0.0057(4) -0.0005(6)
O28 0.0223(5) 0.0191(5) 0.0137(4) 0.0023(4) 0.0084(4) 0.0038(4)
O29 0.0175(5) 0.0152(5) 0.0165(5) -0.0016(4) 0.0044(4) 0.0029(4)
C30 0.0216(7) 0.0321(9) 0.0281(8) -0.0006(8) 0.0070(6) -0.0068(8)
C31 0.0183(7) 0.0259(8) 0.0200(7) 0.0033(6) 0.0065(6) -0.0011(6)
C32 0.0181(6) 0.0190(7) 0.0175(6) 0.0011(6) 0.0069(5) -0.0001(6)
C33 0.0170(6) 0.0223(7) 0.0181(6) 0.0011(6) 0.0064(5) 0.0004(6)
O34 0.0149(5) 0.0226(6) 0.0215(5) -0.0020(4) 0.0059(4) 0.0012(4)

loop_
_atom_type_symbol
_atom_type_description
_atom_type_scat_dispersion_real
_atom_type_scat_dispersion_imag
_atom_type_scat_source
C C 0.0033 0.0016 'International Tables Vol C Tables 4.2.6.8 and 6.1.1.4'
H H 0.0000 0.0000 'International Tables Vol C Tables 4.2.6.8 and 6.1.1.4'
N N 0.0061 0.0033 'International Tables Vol C Tables 4.2.6.8 and 6.1.1.4'
O O 0.0106 0.0060 'International Tables Vol C Tables 4.2.6.8 and 6.1.1.4'
S S 0.1246 0.1234 'International Tables Vol C Tables 4.2.6.8 and 6.1.1.4'

loop_
_geom_angle_atom_site_label_1
_geom_angle_atom_site_label_2
_geom_angle_atom_site_label_3
_geom_angle
C2 C1 C6 119.09(13)
C2 C1 C7 119.41(13)
C6 C1 C7 121.44(13)
C1 C2 C3 120.43(15)
C4 C3 C2 120.16(15)
C3 C4 C5 119.63(14)
C4 C5 C6 120.20(15)
C1 C6 C5 120.46(14)
N9 C7 C1 110.20(11)
N9 C7 C8 108.69(11)
C1 C7 C8 113.58(11)
O10 C8 C11 112.75(12)
O10 C8 C7 107.68(11)
C11 C8 C7 110.76(12)
C12 C11 C16 118.90(13)
C12 C11 C8 121.55(14)
C16 C11 C8 119.54(13)
C11 C12 C13 120.65(15)
C14 C13 C12 119.85(15)
C15 C14 C13 120.07(15)
C14 C15 C16 120.04(15)
C15 C16 C11 120.48(14)
C18 C17 C24 111.69(13)
C18 C17 C26 123.10(14)
C24 C17 C26 125.07(13)
C17 C18 S19 113.97(12)
C18 S19 C25 90.95(7)
C21 C20 C25 118.17(13)
C20 C21 C22 121.11(14)
C23 C22 C21 120.35(14)
C22 C23 C24 119.88(13)
C23 C24 C25 118.55(13)
C23 C24 C17 129.46(13)
C25 C24 C17 111.98(13)
C20 C25 C24 121.93(13)
C20 C25 S19 126.67(11)
C24 C25 S19 111.40(11)
C17 C26 C27 115.51(12)
O29 C27 O28 123.86(13)
O29 C27 C26 119.16(12)
O28 C27 C26 116.94(14)
C32 C31 C30 112.45(13)
C33 C32 C31 112.37(12)
O34 C33 C32 112.35(12)

loop_
_geom_bond_atom_site_label_1
_geom_bond_atom_site_label_2
_geom_bond_distance
C1 C2 1.391(2)
C1 C6 1.392(2)
C1 C7 1.5125(19)
C2 C3 1.397(2)
C3 C4 1.387(3)
C4 C5 1.388(2)
C5 C6 1.394(2)
C7 N9 1.4995(17)
C7 C8 1.5434(19)
C8 O10 1.4222(19)
C8 C11 1.5178(19)
C11 C12 1.387(2)
C11 C16 1.399(2)
C12 C13 1.396(2)
C13 C14 1.387(3)
C14 C15 1.383(2)
C15 C16 1.391(2)
C17 C18 1.357(2)
C17 C24 1.447(2)
C17 C26 1.501(2)
C18 S19 1.7338(16)
S19 C25 1.7386(15)
C20 C21 1.383(2)
C20 C25 1.396(2)
C21 C22 1.404(2)
C22 C23 1.386(2)
C23 C24 1.403(2)
C24 C25 1.4087(19)
C26 C27 1.5249(19)
C27 O29 1.255(2)
C27 O28 1.2644(17)
C30 C31 1.524(2)
C31 C32 1.519(2)
C32 C33 1.515(2)
C33 O34 1.4354(18)
